data_2312604
loop_
_publ_author_name
'Zigelstein, Rachel'
'Lough, Alan J.'
'Bender, Timothy P.'

_publ_section_title
;
 The influence of the axial group on the crystal structures of boron
 subphthalocyanines.
;
_journal_coeditor_code DG3059
_journal_issue 10
_journal_name_full 'Acta crystallographica. Section C, Structural chemistry'
_journal_paper_doi 10.1107/S2053229624006934
_journal_volume 80
_journal_year 2024
_chemical_formula_iupac 'C26 H14 B F3 N6 O'
_chemical_formula_moiety 'C26 H14 B F3 N6 O'
_chemical_formula_sum 'C26 H14 B F3 N6 O'
_chemical_formula_weight 494.24
_chemical_name_systematic
;
(Subphthalocyaninato)(2,2,2-trifluoroethanolato)boron
;
_space_group_crystal_system monoclinic
_space_group_IT_number 14
_space_group_name_Hall '-P 2ybc'
_space_group_name_H-M_alt 'P 1 21/c 1'
_atom_sites_solution_hydrogens geom
_atom_sites_solution_primary direct
_audit_creation_method SHELXL-2019/1
_cell_angle_alpha 90
_cell_angle_beta 110.221(3)
_cell_angle_gamma 90
_cell_formula_units_Z 4
_cell_length_a 10.4664(6)
_cell_length_b 15.4986(8)
_cell_length_c 14.3171(8)
_cell_measurement_reflns_used 8597
_cell_measurement_temperature 150(2)
_cell_measurement_theta_max 65.22
_cell_measurement_theta_min 4.36
_cell_volume 2179.3(2)
_computing_cell_refinement
;
APEX4 (Bruker, 2021)
;
_computing_data_collection
;
APEX4 (Bruker, 2021)
;
_computing_data_reduction
;
APEX4 (Bruker, 2021)
;
_computing_molecular_graphics
;
PLATON (Spek, 2020)
;
_computing_publication_material
;
SHELXTL (Sheldrick, 2008)
;
_computing_structure_refinement
;
SHELXL2019 (Sheldrick, 2015<i>b</i>)
;
_computing_structure_solution
;
SHELXT2018 (Sheldrick, 2015<i>a</i>)
;
_diffrn_ambient_temperature 150(2)
_diffrn_measured_fraction_theta_full 0.982
_diffrn_measured_fraction_theta_max 0.982
_diffrn_measurement_device_type 'Bruker Kappa APEX-DUO CMOS PHOTON II'
_diffrn_measurement_method '\f and \w scans'
_diffrn_radiation_type CuK\a
_diffrn_radiation_wavelength 1.54178
_diffrn_reflns_av_R_equivalents 0.0826
_diffrn_reflns_av_unetI/netI 0.0451
_diffrn_reflns_limit_h_max 12
_diffrn_reflns_limit_h_min -12
_diffrn_reflns_limit_k_max 18
_diffrn_reflns_limit_k_min -18
_diffrn_reflns_limit_l_max 16
_diffrn_reflns_limit_l_min -16
_diffrn_reflns_number 39716
_diffrn_reflns_theta_full 66.329
_diffrn_reflns_theta_max 66.329
_diffrn_reflns_theta_min 4.355
_diffrn_source 'Incoatec ImuS with multi-layer optics'
_exptl_absorpt_coefficient_mu 0.959
_exptl_absorpt_correction_T_max 0.7528
_exptl_absorpt_correction_T_min 0.6236
_exptl_absorpt_correction_type multi-scan
_exptl_absorpt_process_details
;
(SADABS; Krause <i>et al.</i>,  2015)
;
_exptl_crystal_colour purple
_exptl_crystal_density_diffrn 1.506
_exptl_crystal_description needle
_exptl_crystal_F_000 1008
_exptl_crystal_size_max 0.140
_exptl_crystal_size_mid 0.090
_exptl_crystal_size_min 0.040
_refine_diff_density_max 0.269
_refine_diff_density_min -0.276
_refine_ls_extinction_coef 0.0077(6)
_refine_ls_extinction_expression Fc^*^=kFc[1+0.001xFc^2^\l^3^/sin(2\q)]^-1/4^
_refine_ls_extinction_method
;
SHELXL2019 (Sheldrick, 2015<i>b</i>)
;
_refine_ls_goodness_of_fit_ref 1.042
_refine_ls_hydrogen_treatment constr
_refine_ls_matrix_type full
_refine_ls_number_parameters 335
_refine_ls_number_reflns 3759
_refine_ls_number_restraints 0
_refine_ls_restrained_S_all 1.042
_refine_ls_R_factor_all 0.0520
_refine_ls_R_factor_gt 0.0390
_refine_ls_shift/su_max 0.000
_refine_ls_shift/su_mean 0.000
_refine_ls_structure_factor_coef Fsqd
_refine_ls_weighting_details 'w=1/[\s^2^(Fo^2^)+(0.0593P)^2^+0.5694P] where P=(Fo^2^+2Fc^2^)/3'
_refine_ls_weighting_scheme calc
_refine_ls_wR_factor_gt 0.0981
_refine_ls_wR_factor_ref 0.1072
_reflns_number_gt 3043
_reflns_number_total 3759
_reflns_threshold_expression 'I > 2\s(I)'
_cod_data_source_file dg3059.cif
_cod_data_source_block d22126_a
_cod_original_sg_symbol_H-M 'P 21/c'
_cod_database_code 2312604
_shelx_space_group_comment
;
The symmetry employed for this shelxl refinement is uniquely defined
by the following loop, which should always be used as a source of
symmetry information in preference to the above space-group names.
They are only intended as comments.
;
_shelx_estimated_absorpt_t_min 0.877
_shelx_estimated_absorpt_t_max 0.963

loop_
_space_group_symop_operation_xyz
'x, y, z'
'-x, y+1/2, -z+1/2'
'-x, -y, -z'
'x, -y-1/2, z-1/2'

loop_
_atom_site_type_symbol
_atom_site_label
_atom_site_fract_x
_atom_site_fract_y
_atom_site_fract_z
_atom_site_U_iso_or_equiv
_atom_site_adp_type
_atom_site_calc_flag
_atom_site_occupancy
_atom_site_disorder_assembly
_atom_site_disorder_group
F F1 0.14828(12) 0.32579(9) 0.15721(11) 0.0619(4) Uani d 1 . .
F F2 0.12876(12) 0.35980(8) 0.00694(10) 0.0642(4) Uani d 1 . .
F F3 0.10380(11) 0.22880(7) 0.04406(9) 0.0493(3) Uani d 1 . .
O O1 0.40052(12) 0.36016(7) 0.13347(8) 0.0281(3) Uani d 1 . .
N N1 0.60948(13) 0.42611(8) 0.23935(10) 0.0240(3) Uani d 1 . .
N N2 0.53157(13) 0.55917(9) 0.28127(10) 0.0253(3) Uani d 1 . .
N N3 0.42606(13) 0.42704(8) 0.29839(10) 0.0236(3) Uani d 1 . .
N N4 0.39573(13) 0.30705(9) 0.39199(10) 0.0249(3) Uani d 1 . .
N N5 0.54216(13) 0.29777(9) 0.29696(10) 0.0238(3) Uani d 1 . .
N N6 0.75795(14) 0.30516(9) 0.27647(10) 0.0267(3) Uani d 1 . .
C C1 0.73096(16) 0.38769(11) 0.24857(11) 0.0247(4) Uani d 1 . .
C C2 0.82193(17) 0.45773(11) 0.24592(12) 0.0261(4) Uani d 1 . .
C C3 0.95492(17) 0.45794(12) 0.24534(13) 0.0299(4) Uani d 1 . .
H H3A 1.002880 0.405582 0.247105 0.036 Uiso calc 1 . .
C C4 1.01423(19) 0.53653(12) 0.24214(14) 0.0337(4) Uani d 1 . .
H H4A 1.104046 0.538081 0.240258 0.040 Uiso calc 1 . .
C C5 0.94627(18) 0.61398(12) 0.24159(13) 0.0339(4) Uani d 1 . .
H H5A 0.990399 0.667082 0.239219 0.041 Uiso calc 1 . .
C C6 0.81507(18) 0.61465(11) 0.24444(12) 0.0303(4) Uani d 1 . .
H H6A 0.769392 0.667474 0.245174 0.036 Uiso calc 1 . .
C C7 0.75239(17) 0.53604(11) 0.24620(12) 0.0258(4) Uani d 1 . .
C C8 0.61905(16) 0.51318(10) 0.25096(11) 0.0240(4) Uani d 1 . .
C C9 0.44168(16) 0.51425(10) 0.31008(11) 0.0239(4) Uani d 1 . .
C C10 0.36737(16) 0.53890(11) 0.37553(12) 0.0254(4) Uani d 1 . .
C C11 0.33740(17) 0.61856(11) 0.40721(12) 0.0291(4) Uani d 1 . .
H H11A 0.368751 0.670501 0.387225 0.035 Uiso calc 1 . .
C C12 0.26033(18) 0.62009(12) 0.46888(13) 0.0325(4) Uani d 1 . .
H H12A 0.235136 0.673985 0.488973 0.039 Uiso calc 1 . .
C C13 0.21908(18) 0.54373(12) 0.50201(13) 0.0322(4) Uani d 1 . .
H H13A 0.166915 0.546880 0.544601 0.039 Uiso calc 1 . .
C C14 0.25226(17) 0.46388(11) 0.47436(12) 0.0285(4) Uani d 1 . .
H H14A 0.226622 0.412318 0.499143 0.034 Uiso calc 1 . .
C C15 0.32478(16) 0.46125(11) 0.40874(12) 0.0252(4) Uani d 1 . .
C C16 0.37397(16) 0.39014(11) 0.36432(12) 0.0243(4) Uani d 1 . .
C C17 0.48759(16) 0.26371(11) 0.36294(11) 0.0244(4) Uani d 1 . .
C C18 0.57039(17) 0.18891(10) 0.40590(12) 0.0248(4) Uani d 1 . .
C C19 0.56054(18) 0.12527(11) 0.47146(12) 0.0287(4) Uani d 1 . .
H H19A 0.486998 0.124697 0.495976 0.034 Uiso calc 1 . .
C C20 0.66076(19) 0.06292(11) 0.49991(12) 0.0320(4) Uani d 1 . .
H H20A 0.653186 0.017315 0.542023 0.038 Uiso calc 1 . .
C C21 0.77307(19) 0.06506(11) 0.46843(13) 0.0342(4) Uani d 1 . .
H H21A 0.841187 0.021796 0.490708 0.041 Uiso calc 1 . .
C C22 0.78658(18) 0.12919(11) 0.40537(13) 0.0301(4) Uani d 1 . .
H H22A 0.864497 0.131765 0.385839 0.036 Uiso calc 1 . .
C C23 0.68316(17) 0.18960(10) 0.37145(12) 0.0256(4) Uani d 1 . .
C C24 0.66641(16) 0.26342(10) 0.30644(12) 0.0248(4) Uani d 1 . .
C C25 0.32578(17) 0.28402(11) 0.10139(13) 0.0285(4) Uani d 1 . .
H H25A 0.356760 0.239782 0.154346 0.034 Uiso calc 1 . .
H H25B 0.342072 0.261682 0.041700 0.034 Uiso calc 1 . .
C C26 0.17718(19) 0.30021(12) 0.07709(14) 0.0354(4) Uani d 1 . .
B B1 0.48581(19) 0.37544(12) 0.23485(13) 0.0237(4) Uani d 1 . .

loop_
_atom_site_aniso_label
_atom_site_aniso_U_11
_atom_site_aniso_U_22
_atom_site_aniso_U_33
_atom_site_aniso_U_12
_atom_site_aniso_U_13
_atom_site_aniso_U_23
F1 0.0388(7) 0.0799(9) 0.0757(9) -0.0018(6) 0.0309(6) -0.0268(7)
F2 0.0441(7) 0.0473(7) 0.0741(9) -0.0030(6) -0.0144(6) 0.0187(6)
F3 0.0363(6) 0.0454(7) 0.0586(7) -0.0149(5) 0.0067(5) -0.0029(6)
O1 0.0299(6) 0.0294(6) 0.0235(6) -0.0066(5) 0.0071(5) 0.0005(5)
N1 0.0236(7) 0.0262(7) 0.0229(7) -0.0005(5) 0.0089(6) 0.0004(5)
N2 0.0240(7) 0.0275(7) 0.0233(7) 0.0005(6) 0.0068(6) 0.0031(6)
N3 0.0204(7) 0.0264(7) 0.0231(7) 0.0006(5) 0.0066(6) 0.0020(6)
N4 0.0230(7) 0.0279(7) 0.0239(7) -0.0006(6) 0.0083(6) -0.0001(6)
N5 0.0239(7) 0.0247(7) 0.0240(7) -0.0008(5) 0.0096(6) -0.0006(6)
N6 0.0280(8) 0.0283(7) 0.0255(7) 0.0002(6) 0.0114(6) -0.0008(6)
C1 0.0257(9) 0.0282(9) 0.0213(8) 0.0006(7) 0.0094(7) -0.0013(7)
C2 0.0258(9) 0.0327(9) 0.0196(8) -0.0014(7) 0.0077(7) 0.0012(7)
C3 0.0246(9) 0.0384(10) 0.0269(9) 0.0021(7) 0.0093(7) 0.0048(7)
C4 0.0242(9) 0.0448(11) 0.0313(9) -0.0038(8) 0.0086(7) 0.0057(8)
C5 0.0295(10) 0.0373(10) 0.0339(9) -0.0088(7) 0.0098(8) 0.0052(8)
C6 0.0311(9) 0.0305(9) 0.0284(9) -0.0025(7) 0.0091(7) 0.0014(7)
C7 0.0252(9) 0.0306(9) 0.0216(8) -0.0017(7) 0.0080(7) 0.0001(7)
C8 0.0240(8) 0.0262(8) 0.0205(8) -0.0006(7) 0.0061(7) 0.0022(6)
C9 0.0223(8) 0.0264(8) 0.0219(8) 0.0011(6) 0.0062(7) 0.0019(7)
C10 0.0204(8) 0.0306(9) 0.0225(8) 0.0013(6) 0.0039(7) -0.0005(7)
C11 0.0271(9) 0.0300(9) 0.0273(9) -0.0001(7) 0.0057(7) -0.0012(7)
C12 0.0332(10) 0.0345(10) 0.0280(9) 0.0026(7) 0.0085(8) -0.0065(7)
C13 0.0300(9) 0.0428(11) 0.0242(9) 0.0038(8) 0.0099(7) -0.0029(7)
C14 0.0274(9) 0.0341(9) 0.0242(8) 0.0015(7) 0.0091(7) 0.0021(7)
C15 0.0207(8) 0.0309(9) 0.0223(8) 0.0018(6) 0.0052(7) 0.0007(7)
C16 0.0214(8) 0.0285(9) 0.0222(8) -0.0023(6) 0.0064(7) 0.0017(7)
C17 0.0238(8) 0.0271(8) 0.0222(8) -0.0037(7) 0.0076(7) -0.0011(7)
C18 0.0290(9) 0.0226(8) 0.0224(8) -0.0033(7) 0.0083(7) -0.0029(6)
C19 0.0349(9) 0.0267(9) 0.0245(8) -0.0042(7) 0.0104(7) -0.0032(7)
C20 0.0433(11) 0.0259(9) 0.0257(9) -0.0015(8) 0.0105(8) 0.0014(7)
C21 0.0390(10) 0.0284(9) 0.0325(9) 0.0049(8) 0.0088(8) -0.0001(8)
C22 0.0311(9) 0.0292(9) 0.0295(9) 0.0013(7) 0.0099(7) -0.0036(7)
C23 0.0290(9) 0.0252(8) 0.0225(8) -0.0009(7) 0.0090(7) -0.0040(6)
C24 0.0255(9) 0.0263(8) 0.0241(8) -0.0005(7) 0.0103(7) -0.0028(7)
C25 0.0311(9) 0.0282(9) 0.0272(8) -0.0034(7) 0.0114(7) -0.0041(7)
C26 0.0326(10) 0.0325(10) 0.0378(10) -0.0037(8) 0.0081(8) -0.0031(8)
B1 0.0223(9) 0.0266(10) 0.0233(9) -0.0015(7) 0.0092(8) 0.0004(7)

loop_
_atom_type_symbol
_atom_type_description
_atom_type_scat_dispersion_real
_atom_type_scat_dispersion_imag
_atom_type_scat_source
C C 0.0181 0.0091 'International Tables Vol C Tables 4.2.6.8 and 6.1.1.4'
H H 0.0000 0.0000 'International Tables Vol C Tables 4.2.6.8 and 6.1.1.4'
B B 0.0090 0.0039 'International Tables Vol C Tables 4.2.6.8 and 6.1.1.4'
N N 0.0311 0.0180 'International Tables Vol C Tables 4.2.6.8 and 6.1.1.4'
O O 0.0492 0.0322 'International Tables Vol C Tables 4.2.6.8 and 6.1.1.4'
F F 0.0727 0.0534 'International Tables Vol C Tables 4.2.6.8 and 6.1.1.4'

loop_
_geom_angle_atom_site_label_1
_geom_angle_atom_site_label_2
_geom_angle_atom_site_label_3
_geom_angle_site_symmetry_1
_geom_angle_site_symmetry_3
_geom_angle
_geom_angle_publ_flag
C25 O1 B1 . . 123.44(13) ?
C8 N1 C1 . . 113.17(13) ?
C8 N1 B1 . . 123.54(14) ?
C1 N1 B1 . . 122.48(14) ?
C9 N2 C8 . . 116.80(14) ?
C9 N3 C16 . . 112.89(13) ?
C9 N3 B1 . . 123.02(14) ?
C16 N3 B1 . . 122.99(14) ?
C16 N4 C17 . . 116.86(14) ?
C17 N5 C24 . . 113.02(13) ?
C17 N5 B1 . . 123.35(14) ?
C24 N5 B1 . . 122.66(13) ?
C1 N6 C24 . . 117.03(14) ?
N6 C1 N1 . . 122.48(15) ?
N6 C1 C2 . . 130.39(15) ?
N1 C1 C2 . . 105.53(14) ?
C3 C2 C7 . . 120.86(15) ?
C3 C2 C1 . . 131.77(16) ?
C7 C2 C1 . . 107.35(14) ?
C4 C3 C2 . . 117.73(16) ?
C4 C3 H3A . . 121.1 ?
C2 C3 H3A . . 121.1 ?
C3 C4 C5 . . 121.85(17) ?
C3 C4 H4A . . 119.1 ?
C5 C4 H4A . . 119.1 ?
C6 C5 C4 . . 120.95(17) ?
C6 C5 H5A . . 119.5 ?
C4 C5 H5A . . 119.5 ?
C7 C6 C5 . . 118.21(17) ?
C7 C6 H6A . . 120.9 ?
C5 C6 H6A . . 120.9 ?
C6 C7 C2 . . 120.38(16) ?
C6 C7 C8 . . 132.64(16) ?
C2 C7 C8 . . 106.97(14) ?
N2 C8 N1 . . 122.41(14) ?
N2 C8 C7 . . 130.75(15) ?
N1 C8 C7 . . 105.41(14) ?
N2 C9 N3 . . 122.82(15) ?
N2 C9 C10 . . 130.21(15) ?
N3 C9 C10 . . 105.66(14) ?
C11 C10 C15 . . 120.77(16) ?
C11 C10 C9 . . 132.30(16) ?
C15 C10 C9 . . 106.93(14) ?
C12 C11 C10 . . 118.04(16) ?
C12 C11 H11A . . 121.0 ?
C10 C11 H11A . . 121.0 ?
C11 C12 C13 . . 121.16(16) ?
C11 C12 H12A . . 119.4 ?
C13 C12 H12A . . 119.4 ?
C14 C13 C12 . . 121.61(17) ?
C14 C13 H13A . . 119.2 ?
C12 C13 H13A . . 119.2 ?
C13 C14 C15 . . 117.91(16) ?
C13 C14 H14A . . 121.0 ?
C15 C14 H14A . . 121.0 ?
C14 C15 C10 . . 120.41(15) ?
C14 C15 C16 . . 132.33(16) ?
C10 C15 C16 . . 107.25(14) ?
N4 C16 N3 . . 122.48(15) ?
N4 C16 C15 . . 130.37(15) ?
N3 C16 C15 . . 105.72(14) ?
N4 C17 N5 . . 122.17(14) ?
N4 C17 C18 . . 130.62(15) ?
N5 C17 C18 . . 105.69(14) ?
C19 C18 C23 . . 120.12(15) ?
C19 C18 C17 . . 132.90(16) ?
C23 C18 C17 . . 106.94(14) ?
C20 C19 C18 . . 118.04(17) ?
C20 C19 H19A . . 121.0 ?
C18 C19 H19A . . 121.0 ?
C19 C20 C21 . . 121.77(17) ?
C19 C20 H20A . . 119.1 ?
C21 C20 H20A . . 119.1 ?
C22 C21 C20 . . 121.00(17) ?
C22 C21 H21A . . 119.5 ?
C20 C21 H21A . . 119.5 ?
C21 C22 C23 . . 118.08(17) ?
C21 C22 H22A . . 121.0 ?
C23 C22 H22A . . 121.0 ?
C22 C23 C18 . . 120.83(16) ?
C22 C23 C24 . . 131.76(16) ?
C18 C23 C24 . . 107.30(14) ?
N6 C24 N5 . . 122.65(14) ?
N6 C24 C23 . . 130.17(15) ?
N5 C24 C23 . . 105.74(14) ?
O1 C25 C26 . . 110.68(14) ?
O1 C25 H25A . . 109.5 ?
C26 C25 H25A . . 109.5 ?
O1 C25 H25B . . 109.5 ?
C26 C25 H25B . . 109.5 ?
H25A C25 H25B . . 108.1 ?
F2 C26 F3 . . 106.60(14) ?
F2 C26 F1 . . 107.49(16) ?
F3 C26 F1 . . 105.96(16) ?
F2 C26 C25 . . 112.78(16) ?
F3 C26 C25 . . 111.61(15) ?
F1 C26 C25 . . 111.99(15) ?
O1 B1 N5 . . 116.67(14) ?
O1 B1 N1 . . 110.87(14) ?
N5 B1 N1 . . 103.88(13) ?
O1 B1 N3 . . 117.18(14) ?
N5 B1 N3 . . 103.33(13) ?
N1 B1 N3 . . 103.28(13) ?

loop_
_geom_bond_atom_site_label_1
_geom_bond_atom_site_label_2
_geom_bond_site_symmetry_2
_geom_bond_distance
_geom_bond_publ_flag
F1 C26 . 1.343(2) ?
F2 C26 . 1.329(2) ?
F3 C26 . 1.337(2) ?
O1 C25 . 1.403(2) ?
O1 B1 . 1.437(2) ?
N1 C8 . 1.359(2) ?
N1 C1 . 1.368(2) ?
N1 B1 . 1.496(2) ?
N2 C9 . 1.345(2) ?
N2 C8 . 1.345(2) ?
N3 C9 . 1.365(2) ?
N3 C16 . 1.368(2) ?
N3 B1 . 1.500(2) ?
N4 C16 . 1.343(2) ?
N4 C17 . 1.351(2) ?
N5 C17 . 1.367(2) ?
N5 C24 . 1.368(2) ?
N5 B1 . 1.492(2) ?
N6 C1 . 1.341(2) ?
N6 C24 . 1.343(2) ?
C1 C2 . 1.453(2) ?
C2 C3 . 1.395(3) ?
C2 C7 . 1.416(2) ?
C3 C4 . 1.375(2) ?
C3 H3A . 0.9500 ?
C4 C5 . 1.394(3) ?
C4 H4A . 0.9500 ?
C5 C6 . 1.388(3) ?
C5 H5A . 0.9500 ?
C6 C7 . 1.388(2) ?
C6 H6A . 0.9500 ?
C7 C8 . 1.464(2) ?
C9 C10 . 1.461(2) ?
C10 C11 . 1.388(2) ?
C10 C15 . 1.421(2) ?
C11 C12 . 1.387(3) ?
C11 H11A . 0.9500 ?
C12 C13 . 1.398(3) ?
C12 H12A . 0.9500 ?
C13 C14 . 1.380(3) ?
C13 H13A . 0.9500 ?
C14 C15 . 1.398(2) ?
C14 H14A . 0.9500 ?
C15 C16 . 1.453(2) ?
C17 C18 . 1.451(2) ?
C18 C19 . 1.390(2) ?
C18 C23 . 1.428(2) ?
C19 C20 . 1.380(3) ?
C19 H19A . 0.9500 ?
C20 C21 . 1.397(3) ?
C20 H20A . 0.9500 ?
C21 C22 . 1.382(3) ?
C21 H21A . 0.9500 ?
C22 C23 . 1.386(2) ?
C22 H22A . 0.9500 ?
C23 C24 . 1.447(2) ?
C25 C26 . 1.493(3) ?
C25 H25A . 0.9900 ?
C25 H25B . 0.9900 ?

loop_
_geom_torsion_atom_site_label_1
_geom_torsion_atom_site_label_2
_geom_torsion_atom_site_label_3
_geom_torsion_atom_site_label_4
_geom_torsion_site_symmetry_1
_geom_torsion_site_symmetry_2
_geom_torsion_site_symmetry_3
_geom_torsion_site_symmetry_4
_geom_torsion
_geom_torsion_publ_flag
C24 N6 C1 N1 . . . . -7.4(2) ?
C24 N6 C1 C2 . . . . 155.98(16) ?
C8 N1 C1 N6 . . . . 154.59(15) ?
B1 N1 C1 N6 . . . . -15.4(2) ?
C8 N1 C1 C2 . . . . -12.37(17) ?
B1 N1 C1 C2 . . . . 177.64(14) ?
N6 C1 C2 C3 . . . . 19.4(3) ?
N1 C1 C2 C3 . . . . -175.05(17) ?
N6 C1 C2 C7 . . . . -159.14(16) ?
N1 C1 C2 C7 . . . . 6.39(17) ?
C7 C2 C3 C4 . . . . -1.8(2) ?
C1 C2 C3 C4 . . . . 179.75(17) ?
C2 C3 C4 C5 . . . . 1.3(3) ?
C3 C4 C5 C6 . . . . 0.1(3) ?
C4 C5 C6 C7 . . . . -1.1(3) ?
C5 C6 C7 C2 . . . . 0.5(2) ?
C5 C6 C7 C8 . . . . 178.76(17) ?
C3 C2 C7 C6 . . . . 0.9(2) ?
C1 C2 C7 C6 . . . . 179.70(15) ?
C3 C2 C7 C8 . . . . -177.70(15) ?
C1 C2 C7 C8 . . . . 1.05(17) ?
C9 N2 C8 N1 . . . . 6.9(2) ?
C9 N2 C8 C7 . . . . -157.45(16) ?
C1 N1 C8 N2 . . . . -154.74(14) ?
B1 N1 C8 N2 . . . . 15.1(2) ?
C1 N1 C8 C7 . . . . 12.99(17) ?
B1 N1 C8 C7 . . . . -177.14(14) ?
C6 C7 C8 N2 . . . . -20.3(3) ?
C2 C7 C8 N2 . . . . 158.15(16) ?
C6 C7 C8 N1 . . . . 173.44(17) ?
C2 C7 C8 N1 . . . . -8.15(17) ?
C8 N2 C9 N3 . . . . -8.0(2) ?
C8 N2 C9 C10 . . . . 156.98(16) ?
C16 N3 C9 N2 . . . . 155.65(14) ?
B1 N3 C9 N2 . . . . -12.6(2) ?
C16 N3 C9 C10 . . . . -12.50(17) ?
B1 N3 C9 C10 . . . . 179.23(13) ?
N2 C9 C10 C11 . . . . 19.1(3) ?
N3 C9 C10 C11 . . . . -173.93(17) ?
N2 C9 C10 C15 . . . . -160.02(16) ?
N3 C9 C10 C15 . . . . 6.91(16) ?
C15 C10 C11 C12 . . . . -2.5(2) ?
C9 C10 C11 C12 . . . . 178.46(16) ?
C10 C11 C12 C13 . . . . 2.9(3) ?
C11 C12 C13 C14 . . . . -0.5(3) ?
C12 C13 C14 C15 . . . . -2.3(3) ?
C13 C14 C15 C10 . . . . 2.6(2) ?
C13 C14 C15 C16 . . . . -179.22(16) ?
C11 C10 C15 C14 . . . . -0.3(2) ?
C9 C10 C15 C14 . . . . 179.02(14) ?
C11 C10 C15 C16 . . . . -178.82(14) ?
C9 C10 C15 C16 . . . . 0.46(17) ?
C17 N4 C16 N3 . . . . 9.1(2) ?
C17 N4 C16 C15 . . . . -155.18(16) ?
C9 N3 C16 N4 . . . . -154.83(14) ?
B1 N3 C16 N4 . . . . 13.4(2) ?
C9 N3 C16 C15 . . . . 12.79(17) ?
B1 N3 C16 C15 . . . . -178.93(13) ?
C14 C15 C16 N4 . . . . -19.7(3) ?
C10 C15 C16 N4 . . . . 158.64(16) ?
C14 C15 C16 N3 . . . . 174.03(17) ?
C10 C15 C16 N3 . . . . -7.64(17) ?
C16 N4 C17 N5 . . . . -9.1(2) ?
C16 N4 C17 C18 . . . . 154.73(16) ?
C24 N5 C17 N4 . . . . 155.36(14) ?
B1 N5 C17 N4 . . . . -13.6(2) ?
C24 N5 C17 C18 . . . . -11.96(17) ?
B1 N5 C17 C18 . . . . 179.06(14) ?
N4 C17 C18 C19 . . . . 19.2(3) ?
N5 C17 C18 C19 . . . . -174.95(17) ?
N4 C17 C18 C23 . . . . -158.20(16) ?
N5 C17 C18 C23 . . . . 7.64(17) ?
C23 C18 C19 C20 . . . . -1.2(2) ?
C17 C18 C19 C20 . . . . -178.37(16) ?
C18 C19 C20 C21 . . . . 3.1(2) ?
C19 C20 C21 C22 . . . . -1.4(3) ?
C20 C21 C22 C23 . . . . -2.2(3) ?
C21 C22 C23 C18 . . . . 4.1(2) ?
C21 C22 C23 C24 . . . . 179.74(16) ?
C19 C18 C23 C22 . . . . -2.4(2) ?
C17 C18 C23 C22 . . . . 175.42(15) ?
C19 C18 C23 C24 . . . . -179.02(14) ?
C17 C18 C23 C24 . . . . -1.21(17) ?
C1 N6 C24 N5 . . . . 8.8(2) ?
C1 N6 C24 C23 . . . . -155.46(16) ?
C17 N5 C24 N6 . . . . -156.34(15) ?
B1 N5 C24 N6 . . . . 12.7(2) ?
C17 N5 C24 C23 . . . . 11.21(17) ?
B1 N5 C24 C23 . . . . -179.72(14) ?
C22 C23 C24 N6 . . . . -15.5(3) ?
C18 C23 C24 N6 . . . . 160.58(16) ?
C22 C23 C24 N5 . . . . 178.20(17) ?
C18 C23 C24 N5 . . . . -5.68(17) ?
B1 O1 C25 C26 . . . . 108.42(17) ?
O1 C25 C26 F2 . . . . 58.5(2) ?
O1 C25 C26 F3 . . . . 178.51(14) ?
O1 C25 C26 F1 . . . . -62.88(19) ?
C25 O1 B1 N5 . . . . 26.0(2) ?
C25 O1 B1 N1 . . . . 144.61(14) ?
C25 O1 B1 N3 . . . . -97.22(18) ?
C17 N5 B1 O1 . . . . -99.68(18) ?
C24 N5 B1 O1 . . . . 92.39(18) ?
C17 N5 B1 N1 . . . . 137.99(14) ?
C24 N5 B1 N1 . . . . -29.94(19) ?
C17 N5 B1 N3 . . . . 30.43(19) ?
C24 N5 B1 N3 . . . . -137.50(14) ?
C8 N1 B1 O1 . . . . 96.21(18) ?
C1 N1 B1 O1 . . . . -94.85(17) ?
C8 N1 B1 N5 . . . . -137.70(14) ?
C1 N1 B1 N5 . . . . 31.24(19) ?
C8 N1 B1 N3 . . . . -30.11(19) ?
C1 N1 B1 N3 . . . . 138.84(14) ?
C9 N3 B1 O1 . . . . -93.42(18) ?
C16 N3 B1 O1 . . . . 99.48(17) ?
C9 N3 B1 N5 . . . . 136.78(14) ?
C16 N3 B1 N5 . . . . -30.32(19) ?
C9 N3 B1 N1 . . . . 28.76(19) ?
C16 N3 B1 N1 . . . . -138.34(14) ?
